data_4029878
loop_
_publ_author_name
'Yang, Bingchuan'
'Tan, Xiaochen'
'Guo, Ruiying'
'Chen, Shunwei'
'Zhang, Zeyuan'
'Chu, Xianglong'
'Xie, Caixia'
'Zhang, Dongju'
'Ma, Chen'

_publ_section_title
;
 Transition Metal-Free One-Pot Synthesis of Fused 1,4-Thiazepin-5(4H)-ones
 and Theoretical Study of the S-N Type Smiles Rearrangement Process.
;
_journal_issue 17
_journal_name_full 'The Journal of organic chemistry'
_journal_page_first 8040
_journal_page_last 8048
_journal_paper_doi 10.1021/jo5011729
_journal_volume 79
_journal_year 2014
_chemical_formula_moiety 'C18 H10 Cl N3 O3 S, H2 O'
_chemical_formula_sum 'C18 H12 Cl N3 O4 S'
_chemical_formula_weight 401.82
_chemical_name_systematic
;
 ? 
;
_space_group_crystal_system monoclinic
_space_group_IT_number 14
_space_group_name_Hall '-P 2ybc'
_space_group_name_H-M_alt 'P 1 21/c 1'
_symmetry_space_group_name_Hall '-P 2ybc'
_symmetry_space_group_name_H-M 'P 1 21/c 1'
_atom_sites_solution_hydrogens geom
_atom_sites_solution_primary iterative
_atom_sites_solution_secondary difmap
_audit_creation_date 2013-09-26
_audit_creation_method
;
Olex2 1.2
(compiled 2013.09.17 svn.r2790 for OlexSys, GUI svn.r4601)
;
_cell_angle_alpha 90.00
_cell_angle_beta 123.483(14)
_cell_angle_gamma 90.00
_cell_formula_units_Z 4
_cell_length_a 8.784(3)
_cell_length_b 16.217(5)
_cell_length_c 14.313(4)
_cell_measurement_reflns_used 3161
_cell_measurement_temperature 293(2)
_cell_measurement_theta_max 0.000
_cell_measurement_theta_min 0.000
_cell_volume 1700.5(10)
_computing_data_reduction 'SAINT v7.23A (Bruker, 2003)'
_computing_molecular_graphics
;
O. V. Dolomanov, L. J. Bourhis, R. J. Gildea, J. A. K. Howard and H. Puschmann,
OLEX2: a complete structure solution, refinement and analysis program.
J. Appl. Cryst. (2009). 42, 339-341.
;
_computing_publication_material
;
O. V. Dolomanov, L. J. Bourhis, R. J. Gildea, J. A. K. Howard and H. Puschmann,
OLEX2: a complete structure solution, refinement and analysis program.
J. Appl. Cryst. (2009). 42, 339-341.
;
_computing_structure_refinement
;
SHELX, G.M. Sheldrick, Acta Cryst.
(2008). A64, 112-122
;
_computing_structure_solution 'SUPERFLIP, J. Appl. Cryst. (2007) 40, 786-790'
_diffrn_ambient_temperature 298.15
_diffrn_measured_fraction_theta_full 0.965
_diffrn_measured_fraction_theta_max 0.965
_diffrn_radiation_monochromator graphite
_diffrn_radiation_type MoK\a
_diffrn_radiation_wavelength 0.71000
_diffrn_reflns_av_R_equivalents 0.0500
_diffrn_reflns_av_unetI/netI 0.0640
_diffrn_reflns_limit_h_max 11
_diffrn_reflns_limit_h_min -11
_diffrn_reflns_limit_k_max 19
_diffrn_reflns_limit_k_min -21
_diffrn_reflns_limit_l_max 18
_diffrn_reflns_limit_l_min -17
_diffrn_reflns_number 9276
_diffrn_reflns_theta_full 27.53
_diffrn_reflns_theta_max 27.53
_diffrn_reflns_theta_min 2.12
_diffrn_source 'fine-focus sealed tube'
_exptl_absorpt_coefficient_mu 0.379
_exptl_crystal_density_diffrn 1.569
_exptl_crystal_density_method 'not measured'
_exptl_crystal_F_000 824
_exptl_crystal_size_max 0.12
_exptl_crystal_size_mid 0.1
_exptl_crystal_size_min 0.1
_refine_diff_density_max 0.555
_refine_diff_density_min -0.678
_refine_diff_density_rms 0.158
_refine_ls_extinction_method none
_refine_ls_goodness_of_fit_ref 1.111
_refine_ls_hydrogen_treatment mixed
_refine_ls_matrix_type full
_refine_ls_number_parameters 244
_refine_ls_number_reflns 3792
_refine_ls_number_restraints 0
_refine_ls_restrained_S_all 1.111
_refine_ls_R_factor_all 0.0779
_refine_ls_R_factor_gt 0.0467
_refine_ls_shift/su_max 0.001
_refine_ls_shift/su_mean 0.000
_refine_ls_structure_factor_coef Fsqd
_refine_ls_weighting_details 'calc w=1/[\s^2^(Fo^2^)+(0.1022P)^2^+0.1128P] where P=(Fo^2^+2Fc^2^)/3'
_refine_ls_weighting_scheme calc
_refine_ls_wR_factor_gt 0.1352
_refine_ls_wR_factor_ref 0.1765
_reflns_number_gt 2714
_reflns_number_total 3792
_reflns_threshold_expression >2sigma(I)
_cod_data_source_file jo5011729_si_001.cif
_cod_data_source_block p
_cod_depositor_comments 'Adding full bibliography for 4029878.cif.'
_cod_original_cell_volume 1700.5(9)
_cod_database_code 4029878
_olex2_refinement_description
;
1. Fixed Uiso
 At 1.2 times of:
  All C(H) groups
 At 1.5 times of:
  All O(H,H) groups
2.a Riding coordinates:
 O1W(H1WA,H1WB)
2.b Aromatic/amide H refined with riding coordinates:
 C2(H2), C3(H3), C5(H5), C6(H6), C10(H10), C11(H11), C12(H12), C15(H15),
 C16(H16), C18(H18)
;

loop_
_space_group_symop_id
_space_group_symop_operation_xyz
1 'x, y, z'
2 '-x, y+1/2, -z+1/2'
3 '-x, -y, -z'
4 'x, -y-1/2, z-1/2'

loop_
_atom_site_label
_atom_site_type_symbol
_atom_site_fract_x
_atom_site_fract_y
_atom_site_fract_z
_atom_site_U_iso_or_equiv
_atom_site_adp_type
_atom_site_occupancy
_atom_site_symmetry_multiplicity
_atom_site_calc_flag
_atom_site_refinement_flags
Cl1 Cl 0.96911(9) 0.16782(5) 0.72933(7) 0.0472(2) Uani 1 1 d .
S1 S -0.16060(10) 0.08862(4) 0.45182(6) 0.0374(2) Uani 1 1 d .
O1 O 0.1794(2) 0.28492(13) 0.59598(16) 0.0469(5) Uani 1 1 d .
O2 O -0.1517(3) -0.02171(15) 0.03731(19) 0.0608(6) Uani 1 1 d .
O3 O -0.3379(3) -0.05980(15) 0.0805(2) 0.0622(7) Uani 1 1 d .
N1 N 0.1619(3) 0.18694(13) 0.47790(18) 0.0320(5) Uani 1 1 d .
N2 N -0.2094(3) -0.01873(14) 0.0971(2) 0.0411(5) Uani 1 1 d .
N3 N -0.4222(3) 0.20298(15) 0.3648(2) 0.0383(5) Uani 1 1 d .
C1 C 0.7326(3) 0.17333(15) 0.6546(2) 0.0335(6) Uani 1 1 d .
C2 C 0.6325(4) 0.10278(16) 0.6333(3) 0.0422(7) Uani 1 1 d .
H2 H 0.6904 0.0519 0.6572 0.051 Uiso 1 1 calc R
C3 C 0.4443(4) 0.10813(16) 0.5758(3) 0.0415(7) Uani 1 1 d .
H3 H 0.3755 0.0606 0.5617 0.050 Uiso 1 1 calc R
C4 C 0.3583(3) 0.18352(15) 0.5394(2) 0.0314(5) Uani 1 1 d .
C5 C 0.4605(3) 0.25424(15) 0.5598(2) 0.0355(6) Uani 1 1 d .
H5 H 0.4030 0.3050 0.5336 0.043 Uiso 1 1 calc R
C6 C 0.6485(3) 0.24884(16) 0.6193(2) 0.0365(6) Uani 1 1 d .
H6 H 0.7182 0.2963 0.6354 0.044 Uiso 1 1 calc R
C7 C 0.0841(3) 0.24271(15) 0.5144(2) 0.0329(5) Uani 1 1 d .
C8 C -0.1184(3) 0.25492(15) 0.4467(2) 0.0308(5) Uani 1 1 d .
C9 C -0.2433(3) 0.19188(15) 0.4179(2) 0.0307(5) Uani 1 1 d .
C10 C -0.4828(4) 0.28047(18) 0.3395(2) 0.0410(6) Uani 1 1 d .
H10 H -0.6077 0.2896 0.3020 0.049 Uiso 1 1 calc R
C11 C -0.3703(4) 0.34753(18) 0.3658(2) 0.0414(6) Uani 1 1 d .
H11 H -0.4184 0.4005 0.3469 0.050 Uiso 1 1 calc R
C12 C -0.1853(4) 0.33481(16) 0.4206(2) 0.0364(6) Uani 1 1 d .
H12 H -0.1063 0.3792 0.4399 0.044 Uiso 1 1 calc R
C13 C -0.0842(3) 0.08687(14) 0.3605(2) 0.0297(5) Uani 1 1 d .
C14 C 0.0641(3) 0.13568(14) 0.3815(2) 0.0287(5) Uani 1 1 d .
C15 C 0.1212(3) 0.13074(15) 0.3089(2) 0.0344(6) Uani 1 1 d .
H15 H 0.2209 0.1618 0.3234 0.041 Uiso 1 1 calc R
C16 C 0.0336(3) 0.08084(16) 0.2158(2) 0.0348(6) Uani 1 1 d .
H16 H 0.0730 0.0781 0.1674 0.042 Uiso 1 1 calc R
C17 C -0.1148(3) 0.03470(15) 0.1956(2) 0.0323(6) Uani 1 1 d .
C18 C -0.1751(3) 0.03716(15) 0.2659(2) 0.0330(6) Uani 1 1 d .
H18 H -0.2753 0.0060 0.2504 0.040 Uiso 1 1 calc R
O1W O 0.4065(3) 0.05307(15) 0.2107(2) 0.0709(7) Uani 1 1 d .
H1WA H 0.3169 0.0544 0.1442 0.106 Uiso 1 1 d R
H1WB H 0.4803 0.0912 0.2237 0.106 Uiso 1 1 d R

loop_
_atom_site_aniso_label
_atom_site_aniso_U_11
_atom_site_aniso_U_22
_atom_site_aniso_U_33
_atom_site_aniso_U_23
_atom_site_aniso_U_13
_atom_site_aniso_U_12
Cl1 0.0285(4) 0.0507(4) 0.0516(5) -0.0013(3) 0.0153(3) 0.0005(3)
S1 0.0473(4) 0.0300(3) 0.0418(4) 0.0027(3) 0.0290(3) -0.0024(3)
O1 0.0370(11) 0.0533(12) 0.0383(11) -0.0196(10) 0.0132(9) -0.0042(9)
O2 0.0753(16) 0.0617(15) 0.0476(14) -0.0185(12) 0.0353(12) -0.0072(12)
O3 0.0532(14) 0.0628(15) 0.0660(16) -0.0334(13) 0.0300(12) -0.0233(11)
N1 0.0251(11) 0.0308(11) 0.0332(12) -0.0055(9) 0.0117(9) -0.0021(8)
N2 0.0433(14) 0.0363(12) 0.0341(12) -0.0082(10) 0.0152(10) 0.0030(10)
N3 0.0331(12) 0.0454(13) 0.0370(12) -0.0042(11) 0.0196(10) -0.0043(10)
C1 0.0276(13) 0.0355(13) 0.0314(13) -0.0017(11) 0.0124(11) -0.0007(10)
C2 0.0349(15) 0.0270(12) 0.0533(18) 0.0043(13) 0.0171(13) 0.0030(11)
C3 0.0329(14) 0.0234(12) 0.0567(18) 0.0009(12) 0.0174(13) -0.0037(10)
C4 0.0252(12) 0.0297(12) 0.0327(13) -0.0021(10) 0.0117(10) -0.0004(9)
C5 0.0338(13) 0.0255(12) 0.0423(15) 0.0015(11) 0.0179(12) 0.0006(10)
C6 0.0325(14) 0.0298(13) 0.0411(15) -0.0020(12) 0.0164(12) -0.0063(10)
C7 0.0313(13) 0.0321(13) 0.0333(13) -0.0024(11) 0.0166(11) -0.0015(10)
C8 0.0316(13) 0.0319(13) 0.0290(13) -0.0041(11) 0.0168(11) -0.0005(10)
C9 0.0344(13) 0.0316(12) 0.0285(12) -0.0021(11) 0.0188(11) -0.0017(10)
C10 0.0323(14) 0.0502(17) 0.0370(15) -0.0007(13) 0.0170(12) 0.0042(12)
C11 0.0435(16) 0.0398(14) 0.0409(16) 0.0041(13) 0.0233(13) 0.0095(12)
C12 0.0399(15) 0.0315(13) 0.0404(15) -0.0020(11) 0.0238(13) -0.0017(10)
C13 0.0301(13) 0.0236(11) 0.0328(13) 0.0011(10) 0.0158(10) 0.0013(9)
C14 0.0259(12) 0.0250(11) 0.0280(12) -0.0010(10) 0.0103(10) 0.0007(9)
C15 0.0293(13) 0.0313(13) 0.0408(15) -0.0036(11) 0.0182(11) -0.0030(10)
C16 0.0346(14) 0.0364(14) 0.0343(14) -0.0013(11) 0.0195(11) 0.0031(11)
C17 0.0309(13) 0.0259(12) 0.0314(13) -0.0050(10) 0.0117(10) 0.0024(10)
C18 0.0297(13) 0.0256(11) 0.0388(14) -0.0042(11) 0.0159(11) -0.0024(10)
O1W 0.0513(14) 0.0606(15) 0.0776(18) -0.0043(14) 0.0209(12) -0.0018(12)

loop_
_atom_type_symbol
_atom_type_description
_atom_type_scat_dispersion_real
_atom_type_scat_dispersion_imag
_atom_type_scat_source
C C 0.0033 0.0016 'International Tables Vol C Tables 4.2.6.8 and 6.1.1.4'
H H 0.0000 0.0000 'International Tables Vol C Tables 4.2.6.8 and 6.1.1.4'
Cl Cl 0.1484 0.1585 'International Tables Vol C Tables 4.2.6.8 and 6.1.1.4'
N N 0.0061 0.0033 'International Tables Vol C Tables 4.2.6.8 and 6.1.1.4'
O O 0.0106 0.0060 'International Tables Vol C Tables 4.2.6.8 and 6.1.1.4'
S S 0.1246 0.1234 'International Tables Vol C Tables 4.2.6.8 and 6.1.1.4'

loop_
_geom_angle_atom_site_label_1
_geom_angle_atom_site_label_2
_geom_angle_atom_site_label_3
_geom_angle
C13 S1 C9 94.42(11)
C7 N1 C4 117.7(2)
C7 N1 C14 125.6(2)
C14 N1 C4 116.63(19)
O2 N2 O3 123.0(2)
O2 N2 C17 117.9(2)
O3 N2 C17 119.0(2)
C9 N3 C10 116.9(2)
C2 C1 Cl1 119.8(2)
C2 C1 C6 120.9(2)
C6 C1 Cl1 119.33(19)
C1 C2 H2 120.4
C1 C2 C3 119.3(2)
C3 C2 H2 120.4
C2 C3 H3 119.8
C4 C3 C2 120.4(2)
C4 C3 H3 119.8
C3 C4 N1 119.1(2)
C3 C4 C5 119.9(2)
C5 C4 N1 121.0(2)
C4 C5 H5 120.2
C6 C5 C4 119.5(2)
C6 C5 H5 120.2
C1 C6 C5 120.0(2)
C1 C6 H6 120.0
C5 C6 H6 120.0
O1 C7 N1 120.6(2)
O1 C7 C8 119.6(2)
N1 C7 C8 119.7(2)
C9 C8 C7 123.9(2)
C9 C8 C12 117.4(2)
C12 C8 C7 118.3(2)
N3 C9 S1 117.31(19)
N3 C9 C8 124.3(2)
C8 C9 S1 118.39(19)
N3 C10 H10 118.2
N3 C10 C11 123.5(3)
C11 C10 H10 118.2
C10 C11 H11 120.6
C10 C11 C12 118.8(3)
C12 C11 H11 120.6
C8 C12 H12 120.5
C11 C12 C8 119.1(2)
C11 C12 H12 120.5
C14 C13 S1 121.12(19)
C18 C13 S1 118.79(19)
C18 C13 C14 120.1(2)
C13 C14 N1 121.9(2)
C15 C14 N1 119.2(2)
C15 C14 C13 118.9(2)
C14 C15 H15 119.3
C16 C15 C14 121.4(2)
C16 C15 H15 119.3
C15 C16 H16 120.7
C15 C16 C17 118.6(2)
C17 C16 H16 120.7
C16 C17 N2 119.3(2)
C18 C17 N2 118.7(2)
C18 C17 C16 122.0(2)
C13 C18 H18 120.5
C17 C18 C13 119.0(2)
C17 C18 H18 120.5
H1WA O1W H1WB 111.1

loop_
_geom_bond_atom_site_label_1
_geom_bond_atom_site_label_2
_geom_bond_distance
Cl1 C1 1.737(3)
S1 C9 1.783(3)
S1 C13 1.768(3)
O1 C7 1.206(3)
O2 N2 1.212(3)
O3 N2 1.216(3)
N1 C4 1.442(3)
N1 C7 1.397(3)
N1 C14 1.423(3)
N2 C17 1.462(3)
N3 C9 1.328(3)
N3 C10 1.334(4)
C1 C2 1.371(4)
C1 C6 1.374(4)
C2 H2 0.9300
C2 C3 1.384(4)
C3 H3 0.9300
C3 C4 1.379(3)
C4 C5 1.385(3)
C5 H5 0.9300
C5 C6 1.381(4)
C6 H6 0.9300
C7 C8 1.497(4)
C8 C9 1.385(3)
C8 C12 1.386(4)
C10 H10 0.9300
C10 C11 1.375(4)
C11 H11 0.9300
C11 C12 1.375(4)
C12 H12 0.9300
C13 C14 1.408(3)
C13 C18 1.388(3)
C14 C15 1.383(3)
C15 H15 0.9300
C15 C16 1.376(4)
C16 H16 0.9300
C16 C17 1.388(4)
C17 C18 1.372(4)
C18 H18 0.9300
O1W H1WA 0.8363
O1W H1WB 0.8387

loop_
_geom_torsion_atom_site_label_1
_geom_torsion_atom_site_label_2
_geom_torsion_atom_site_label_3
_geom_torsion_atom_site_label_4
_geom_torsion
Cl1 C1 C2 C3 178.6(2)
Cl1 C1 C6 C5 -180.0(2)
S1 C13 C14 N1 1.5(3)
S1 C13 C14 C15 178.59(18)
S1 C13 C18 C17 -179.11(18)
O1 C7 C8 C9 -128.0(3)
O1 C7 C8 C12 45.2(4)
O2 N2 C17 C16 1.3(4)
O2 N2 C17 C18 -178.2(2)
O3 N2 C17 C16 179.1(3)
O3 N2 C17 C18 -0.4(4)
N1 C4 C5 C6 179.8(2)
N1 C7 C8 C9 56.8(4)
N1 C7 C8 C12 -130.0(3)
N1 C14 C15 C16 178.7(2)
N2 C17 C18 C13 179.1(2)
N3 C10 C11 C12 0.4(4)
C1 C2 C3 C4 0.7(5)
C2 C1 C6 C5 -1.1(4)
C2 C3 C4 N1 178.9(3)
C2 C3 C4 C5 0.4(4)
C3 C4 C5 C6 -1.8(4)
C4 N1 C7 O1 -1.5(4)
C4 N1 C7 C8 173.6(2)
C4 N1 C14 C13 134.0(2)
C4 N1 C14 C15 -43.1(3)
C4 C5 C6 C1 2.1(4)
C6 C1 C2 C3 -0.3(5)
C7 N1 C4 C3 128.8(3)
C7 N1 C4 C5 -52.7(3)
C7 N1 C14 C13 -49.3(4)
C7 N1 C14 C15 133.6(3)
C7 C8 C9 S1 -6.1(4)
C7 C8 C9 N3 174.9(2)
C7 C8 C12 C11 -175.1(2)
C9 S1 C13 C14 68.0(2)
C9 S1 C13 C18 -111.1(2)
C9 N3 C10 C11 -0.2(4)
C9 C8 C12 C11 -1.5(4)
C10 N3 C9 S1 -179.8(2)
C10 N3 C9 C8 -0.8(4)
C10 C11 C12 C8 0.6(4)
C12 C8 C9 S1 -179.3(2)
C12 C8 C9 N3 1.7(4)
C13 S1 C9 N3 113.7(2)
C13 S1 C9 C8 -65.3(2)
C13 C14 C15 C16 1.5(4)
C14 N1 C4 C3 -54.1(3)
C14 N1 C4 C5 124.3(3)
C14 N1 C7 O1 -178.2(2)
C14 N1 C7 C8 -3.1(4)
C14 C13 C18 C17 1.8(4)
C14 C15 C16 C17 -0.1(4)
C15 C16 C17 N2 -179.9(2)
C15 C16 C17 C18 -0.4(4)
C16 C17 C18 C13 -0.4(4)
C18 C13 C14 N1 -179.5(2)
C18 C13 C14 C15 -2.4(4)
